data_1547852
loop_
_publ_author_name
'Chong, Kam-Weng'
'Yeap, Joanne Soon-Yee'
'Lim, Siew-Huah'
'Weber, Jean-Fr\'ed\'eric F'
'Low, Yun-Yee'
'Kam, Toh-Seok'

_publ_section_title
;
 Biosynthetic Enantiodivergence in the Eburnane Alkaloids from Kopsia.
;
_journal_issue 11
_journal_name_full 'Journal of natural products'
_journal_page_first 3014
_journal_page_last 3024
_journal_paper_doi 10.1021/acs.jnatprod.7b00621
_journal_volume 80
_journal_year 2017
_chemical_absolute_configuration ad
_chemical_formula_moiety 'C19 H24 N2 O2'
_chemical_formula_sum 'C19 H24 N2 O2'
_chemical_formula_weight 312.40
_chemical_name_common (+)-19-Hydroxyeburnamine
_chemical_temperature_decomposition_gt 488
_space_group_crystal_system orthorhombic
_space_group_IT_number 19
_space_group_name_Hall 'P 2ac 2ab'
_space_group_name_H-M_alt 'P 21 21 21'
_symmetry_space_group_name_Hall 'P 2ac 2ab'
_symmetry_space_group_name_H-M 'P 21 21 21'
_atom_sites_solution_hydrogens geom
_audit_creation_method SHELXL-2014/7
_cell_angle_alpha 90
_cell_angle_beta 90
_cell_angle_gamma 90
_cell_formula_units_Z 4
_cell_length_a 8.79926(16)
_cell_length_b 12.3307(3)
_cell_length_c 14.2867(3)
_cell_measurement_reflns_used 4806
_cell_measurement_temperature 143.1(4)
_cell_measurement_theta_max 73.5550
_cell_measurement_theta_min 4.7180
_cell_volume 1550.12(6)
_computing_cell_refinement 'CrysAlisPro 1.171.38.43 (Rigaku OD, 2015)'
_computing_data_collection 'CrysAlisPro 1.171.38.43 (Rigaku OD, 2015)'
_computing_data_reduction 'CrysAlisPro 1.171.38.43 (Rigaku OD, 2015)'
_computing_molecular_graphics 'X-SEED (Barbour, 2001)'
_computing_publication_material 'enCIFer (Allen, et. al., J. Applied Cryst., 37, 335-338, 2004)'
_computing_structure_refinement 'SHELXL-2014/7 (Sheldrick, 2014)'
_computing_structure_solution 'SHELXS97 (Sheldrick, 2008)'
_diffrn_ambient_temperature 143.1(4)
_diffrn_detector_area_resol_mean 5.2020
_diffrn_measured_fraction_theta_full 0.998
_diffrn_measured_fraction_theta_max 0.977
_diffrn_measurement_device_type 'SuperNova, Dual, Cu at zero, Atlas'
_diffrn_measurement_method '\w scans'
_diffrn_radiation_type CuK\a
_diffrn_radiation_wavelength 1.54184
_diffrn_reflns_av_R_equivalents 0.0155
_diffrn_reflns_av_unetI/netI 0.0209
_diffrn_reflns_Laue_measured_fraction_full 0.998
_diffrn_reflns_Laue_measured_fraction_max 0.977
_diffrn_reflns_limit_h_max 10
_diffrn_reflns_limit_h_min -6
_diffrn_reflns_limit_k_max 14
_diffrn_reflns_limit_k_min -15
_diffrn_reflns_limit_l_max 15
_diffrn_reflns_limit_l_min -17
_diffrn_reflns_number 5727
_diffrn_reflns_point_group_measured_fraction_full 0.998
_diffrn_reflns_point_group_measured_fraction_max 0.968
_diffrn_reflns_theta_full 67.684
_diffrn_reflns_theta_max 73.732
_diffrn_reflns_theta_min 4.737
_diffrn_source 'micro-focus sealed X-ray tube'
_exptl_absorpt_coefficient_mu 0.691
_exptl_absorpt_correction_T_max 1.00000
_exptl_absorpt_correction_T_min 0.76014
_exptl_absorpt_correction_type multi-scan
_exptl_absorpt_process_details
;
CrysAlisPro 1.171.38.43 (Rigaku Oxford Diffraction, 2015)
Empirical absorption correction using spherical harmonics,
 implemented in SCALE3 ABSPACK scaling algorithm.
;
_exptl_crystal_colour colorless
_exptl_crystal_density_diffrn 1.339
_exptl_crystal_description block
_exptl_crystal_F_000 672
_exptl_crystal_size_max 0.4
_exptl_crystal_size_mid 0.2
_exptl_crystal_size_min 0.1
_refine_diff_density_max 0.160
_refine_diff_density_min -0.165
_refine_diff_density_rms 0.036
_refine_ls_abs_structure_details
;
 Flack x determined using 1216 quotients [(I+)-(I-)]/[(I+)+(I-)]
 (Parsons, Flack and Wagner, Acta Cryst. B69 (2013) 249-259).
;
_refine_ls_abs_structure_Flack 0.10(8)
_refine_ls_extinction_method none
_refine_ls_goodness_of_fit_ref 1.067
_refine_ls_hydrogen_treatment constr
_refine_ls_matrix_type full
_refine_ls_number_parameters 211
_refine_ls_number_reflns 3031
_refine_ls_number_restraints 0
_refine_ls_restrained_S_all 1.067
_refine_ls_R_factor_all 0.0279
_refine_ls_R_factor_gt 0.0272
_refine_ls_shift/su_max <0.001
_refine_ls_shift/su_mean <0.001
_refine_ls_structure_factor_coef Fsqd
_refine_ls_weighting_details 'w=1/[\s^2^(Fo^2^)+(0.0390P)^2^+0.2263P] where P=(Fo^2^+2Fc^2^)/3'
_refine_ls_weighting_scheme calc
_refine_ls_wR_factor_gt 0.0705
_refine_ls_wR_factor_ref 0.0712
_reflns_Friedel_coverage 0.720
_reflns_Friedel_fraction_full 0.997
_reflns_Friedel_fraction_max 0.956
_reflns_number_gt 2961
_reflns_number_total 3031
_reflns_threshold_expression 'I > 2\s(I)'
_cod_data_source_file np7b00621_si_006.cif
_cod_data_source_block exp_6113
_cod_depositor_comments
;
The following automatic conversions were performed:

'_chemical_melting_point' tag was changed to
'_chemical_temperature_decomposition_gt' since the value was
specified as 'more than' ('>') a certain temperature. The value '>488
K (dec)' was changed to '488' - it should be numeric and without a
unit designator.

Automatic conversion script
Id: cif_fix_values 4973 2017-02-22 13:04:09Z antanas 

 Adding full bibliography for 1547851--1547858.cif.
;
_cod_original_cell_volume 1550.13(5)
_cod_database_code 1547852
_shelx_shelxl_version_number 2014/7
_shelx_space_group_comment
;
The symmetry employed for this shelxl refinement is uniquely defined
by the following loop, which should always be used as a source of
symmetry information in preference to the above space-group names.
They are only intended as comments.
;

loop_
_space_group_symop_operation_xyz
'x, y, z'
'-x+1/2, -y, z+1/2'
'-x, y+1/2, -z+1/2'
'x+1/2, -y+1/2, -z'

loop_
_atom_site_label
_atom_site_type_symbol
_atom_site_fract_x
_atom_site_fract_y
_atom_site_fract_z
_atom_site_U_iso_or_equiv
_atom_site_adp_type
_atom_site_occupancy
_atom_site_site_symmetry_order
_atom_site_calc_flag
_atom_site_refinement_flags_posn
_atom_site_refinement_flags_adp
C2 C 0.68181(18) 0.40030(13) 0.66565(11) 0.0153(3) Uani 1 1 d . .
C3 C 0.60078(19) 0.16197(14) 0.66888(12) 0.0194(4) Uani 1 1 d . .
H3A H 0.5403 0.2071 0.6276 0.023 Uiso 1 1 calc R U
H3B H 0.5356 0.1052 0.6934 0.023 Uiso 1 1 calc R U
C5 C 0.53094(19) 0.27911(14) 0.79886(12) 0.0200(4) Uani 1 1 d . .
H5A H 0.5718 0.3199 0.8512 0.024 Uiso 1 1 calc R U
H5B H 0.4669 0.2222 0.8242 0.024 Uiso 1 1 calc R U
C6 C 0.43166(19) 0.35571(14) 0.73867(13) 0.0201(4) Uani 1 1 d . .
H6A H 0.3588 0.3135 0.7031 0.024 Uiso 1 1 calc R U
H6B H 0.3758 0.4048 0.7791 0.024 Uiso 1 1 calc R U
C7 C 0.52994(18) 0.41954(13) 0.67309(11) 0.0169(3) Uani 1 1 d . .
C8 C 0.49452(19) 0.50144(13) 0.60470(11) 0.0164(3) Uani 1 1 d . .
C9 C 0.35959(19) 0.55072(14) 0.57568(12) 0.0193(3) Uani 1 1 d . .
H9 H 0.2675 0.5320 0.6032 0.023 Uiso 1 1 calc R U
C10 C 0.3650(2) 0.62795(14) 0.50524(12) 0.0224(4) Uani 1 1 d . .
H10 H 0.2756 0.6605 0.4849 0.027 Uiso 1 1 calc R U
C11 C 0.5039(2) 0.65749(14) 0.46434(12) 0.0234(4) Uani 1 1 d . .
H11 H 0.5051 0.7111 0.4186 0.028 Uiso 1 1 calc R U
C12 C 0.6394(2) 0.60875(14) 0.49040(12) 0.0201(4) Uani 1 1 d . .
H12 H 0.7310 0.6279 0.4624 0.024 Uiso 1 1 calc R U
C13 C 0.63305(18) 0.52983(13) 0.56036(12) 0.0162(3) Uani 1 1 d . .
C14 C 0.72999(19) 0.11089(14) 0.61351(12) 0.0201(4) Uani 1 1 d . .
H14A H 0.6891 0.0705 0.5610 0.024 Uiso 1 1 calc R U
H14B H 0.7857 0.0609 0.6531 0.024 Uiso 1 1 calc R U
C15 C 0.83695(19) 0.19941(14) 0.57788(12) 0.0185(3) Uani 1 1 d . .
H15A H 0.7826 0.2456 0.5343 0.022 Uiso 1 1 calc R U
H15B H 0.9208 0.1661 0.5445 0.022 Uiso 1 1 calc R U
C16 C 0.89751(18) 0.44670(14) 0.55841(11) 0.0160(3) Uani 1 1 d . .
H16 H 0.8822 0.4108 0.4980 0.019 Uiso 1 1 calc R U
C17 C 0.98697(18) 0.36945(13) 0.62175(11) 0.0167(3) Uani 1 1 d . .
H17A H 1.0233 0.4103 0.6753 0.020 Uiso 1 1 calc R U
H17B H 1.0754 0.3444 0.5875 0.020 Uiso 1 1 calc R U
C18 C 1.1250(2) 0.13379(16) 0.67619(13) 0.0246(4) Uani 1 1 d . .
H18A H 1.1931 0.1038 0.7218 0.037 Uiso 1 1 calc R U
H18B H 1.1816 0.1759 0.6317 0.037 Uiso 1 1 calc R U
H18C H 1.0732 0.0761 0.6443 0.037 Uiso 1 1 calc R U
C19 C 1.00928(19) 0.20610(13) 0.72486(11) 0.0177(3) Uani 1 1 d . .
H19 H 1.0663 0.2602 0.7608 0.021 Uiso 1 1 calc R U
C20 C 0.90003(17) 0.26905(13) 0.65829(11) 0.0153(3) Uani 1 1 d . .
C21 C 0.76659(18) 0.31421(13) 0.71702(11) 0.0150(3) Uani 1 1 d . .
H21 H 0.8096 0.3472 0.7735 0.018 Uiso 1 1 calc R U
N1 N 0.74805(15) 0.46740(11) 0.59960(10) 0.0157(3) Uani 1 1 d . .
N4 N 0.65857(15) 0.22857(11) 0.74723(10) 0.0173(3) Uani 1 1 d . .
O16 O 0.97582(13) 0.54412(9) 0.54232(8) 0.0194(3) Uani 1 1 d . .
H16A H 0.9967 0.5726 0.5926 0.029 Uiso 1 1 calc R U
O19 O 0.92990(14) 0.13860(10) 0.79129(9) 0.0215(3) Uani 1 1 d . .
H19A H 0.8406 0.1574 0.7941 0.032 Uiso 1 1 calc R U

loop_
_atom_site_aniso_label
_atom_site_aniso_U_11
_atom_site_aniso_U_22
_atom_site_aniso_U_33
_atom_site_aniso_U_23
_atom_site_aniso_U_13
_atom_site_aniso_U_12
C2 0.0169(7) 0.0139(7) 0.0150(7) -0.0012(6) 0.0003(6) -0.0013(6)
C3 0.0180(8) 0.0163(8) 0.0239(8) 0.0014(7) -0.0022(7) -0.0019(6)
C5 0.0165(7) 0.0235(9) 0.0200(8) 0.0037(7) 0.0054(7) 0.0001(7)
C6 0.0155(7) 0.0206(9) 0.0243(8) 0.0028(7) 0.0045(7) 0.0006(7)
C7 0.0170(8) 0.0150(8) 0.0187(8) -0.0022(6) 0.0016(6) -0.0001(6)
C8 0.0180(7) 0.0133(8) 0.0179(7) -0.0032(6) 0.0003(7) -0.0013(6)
C9 0.0170(8) 0.0188(8) 0.0221(8) -0.0043(7) -0.0012(6) 0.0013(7)
C10 0.0239(9) 0.0198(9) 0.0236(8) -0.0029(7) -0.0067(7) 0.0060(7)
C11 0.0327(9) 0.0186(8) 0.0188(8) 0.0021(7) -0.0025(7) 0.0042(8)
C12 0.0252(9) 0.0183(8) 0.0168(8) 0.0003(7) 0.0020(7) -0.0001(7)
C13 0.0176(7) 0.0147(8) 0.0164(7) -0.0028(6) -0.0016(6) 0.0010(6)
C14 0.0205(8) 0.0172(8) 0.0227(8) -0.0032(6) -0.0022(7) -0.0003(7)
C15 0.0196(8) 0.0186(8) 0.0173(8) -0.0025(6) 0.0003(6) 0.0005(7)
C16 0.0142(7) 0.0173(8) 0.0165(7) -0.0009(7) 0.0018(6) -0.0017(6)
C17 0.0133(7) 0.0183(8) 0.0186(7) 0.0003(6) 0.0017(6) -0.0008(6)
C18 0.0212(8) 0.0252(9) 0.0272(9) 0.0007(8) 0.0026(7) 0.0060(7)
C19 0.0154(7) 0.0185(8) 0.0192(8) 0.0020(6) -0.0001(7) 0.0004(7)
C20 0.0150(7) 0.0155(8) 0.0153(7) 0.0005(6) 0.0013(6) 0.0006(6)
C21 0.0140(7) 0.0157(7) 0.0152(7) -0.0001(6) 0.0006(6) -0.0013(6)
N1 0.0148(6) 0.0157(7) 0.0165(6) 0.0019(5) 0.0015(5) 0.0005(6)
N4 0.0157(6) 0.0176(7) 0.0186(7) 0.0026(6) 0.0032(6) -0.0005(6)
O16 0.0183(6) 0.0184(6) 0.0216(6) 0.0005(5) 0.0025(5) -0.0050(5)
O19 0.0173(5) 0.0247(7) 0.0226(6) 0.0078(5) 0.0011(5) 0.0031(5)

loop_
_atom_type_symbol
_atom_type_description
_atom_type_scat_dispersion_real
_atom_type_scat_dispersion_imag
_atom_type_scat_source
C C 0.0181 0.0091 'International Tables Vol C Tables 4.2.6.8 and 6.1.1.4'
H H 0.0000 0.0000 'International Tables Vol C Tables 4.2.6.8 and 6.1.1.4'
N N 0.0311 0.0180 'International Tables Vol C Tables 4.2.6.8 and 6.1.1.4'
O O 0.0492 0.0322 'International Tables Vol C Tables 4.2.6.8 and 6.1.1.4'

loop_
_geom_angle_atom_site_label_1
_geom_angle_atom_site_label_2
_geom_angle_atom_site_label_3
_geom_angle
C7 C2 N1 111.26(15)
C7 C2 C21 125.24(15)
N1 C2 C21 123.42(14)
N4 C3 C14 111.50(14)
N4 C3 H3A 109.3
C14 C3 H3A 109.3
N4 C3 H3B 109.3
C14 C3 H3B 109.3
H3A C3 H3B 108.0
N4 C5 C6 114.08(14)
N4 C5 H5A 108.7
C6 C5 H5A 108.7
N4 C5 H5B 108.7
C6 C5 H5B 108.7
H5A C5 H5B 107.6
C7 C6 C5 110.01(14)
C7 C6 H6A 109.7
C5 C6 H6A 109.7
C7 C6 H6B 109.7
C5 C6 H6B 109.7
H6A C6 H6B 108.2
C2 C7 C8 106.37(15)
C2 C7 C6 121.59(15)
C8 C7 C6 131.91(15)
C9 C8 C13 119.39(15)
C9 C8 C7 133.70(16)
C13 C8 C7 106.88(14)
C10 C9 C8 119.03(16)
C10 C9 H9 120.5
C8 C9 H9 120.5
C9 C10 C11 120.70(16)
C9 C10 H10 119.7
C11 C10 H10 119.7
C12 C11 C10 121.67(16)
C12 C11 H11 119.2
C10 C11 H11 119.2
C11 C12 C13 117.39(16)
C11 C12 H12 121.3
C13 C12 H12 121.3
N1 C13 C12 130.23(15)
N1 C13 C8 108.00(14)
C12 C13 C8 121.77(15)
C3 C14 C15 109.73(14)
C3 C14 H14A 109.7
C15 C14 H14A 109.7
C3 C14 H14B 109.7
C15 C14 H14B 109.7
H14A C14 H14B 108.2
C14 C15 C20 111.85(14)
C14 C15 H15A 109.2
C20 C15 H15A 109.2
C14 C15 H15B 109.2
C20 C15 H15B 109.2
H15A C15 H15B 107.9
O16 C16 N1 110.96(13)
O16 C16 C17 112.13(13)
N1 C16 C17 109.44(13)
O16 C16 H16 108.1
N1 C16 H16 108.1
C17 C16 H16 108.1
C16 C17 C20 116.31(13)
C16 C17 H17A 108.2
C20 C17 H17A 108.2
C16 C17 H17B 108.2
C20 C17 H17B 108.2
H17A C17 H17B 107.4
C19 C18 H18A 109.5
C19 C18 H18B 109.5
H18A C18 H18B 109.5
C19 C18 H18C 109.5
H18A C18 H18C 109.5
H18B C18 H18C 109.5
O19 C19 C18 106.65(13)
O19 C19 C20 112.95(13)
C18 C19 C20 115.19(14)
O19 C19 H19 107.2
C18 C19 H19 107.2
C20 C19 H19 107.2
C15 C20 C17 111.93(13)
C15 C20 C21 109.41(13)
C17 C20 C21 105.70(13)
C15 C20 C19 113.59(13)
C17 C20 C19 107.43(12)
C21 C20 C19 108.44(12)
N4 C21 C2 109.22(13)
N4 C21 C20 112.81(13)
C2 C21 C20 111.66(13)
N4 C21 H21 107.6
C2 C21 H21 107.6
C20 C21 H21 107.6
C2 N1 C13 107.43(13)
C2 N1 C16 123.27(13)
C13 N1 C16 126.08(14)
C3 N4 C5 110.49(13)
C3 N4 C21 113.27(13)
C5 N4 C21 109.32(12)
C16 O16 H16A 109.5
C19 O19 H19A 109.5

loop_
_geom_bond_atom_site_label_1
_geom_bond_atom_site_label_2
_geom_bond_distance
C2 C7 1.361(2)
C2 N1 1.384(2)
C2 C21 1.491(2)
C3 N4 1.479(2)
C3 C14 1.521(2)
C3 H3A 0.9700
C3 H3B 0.9700
C5 N4 1.481(2)
C5 C6 1.548(2)
C5 H5A 0.9700
C5 H5B 0.9700
C6 C7 1.498(2)
C6 H6A 0.9700
C6 H6B 0.9700
C7 C8 1.439(2)
C8 C9 1.397(2)
C8 C13 1.418(2)
C9 C10 1.386(3)
C9 H9 0.9300
C10 C11 1.403(3)
C10 H10 0.9300
C11 C12 1.386(3)
C11 H11 0.9300
C12 C13 1.396(2)
C12 H12 0.9300
C13 N1 1.390(2)
C14 C15 1.529(2)
C14 H14A 0.9700
C14 H14B 0.9700
C15 C20 1.538(2)
C15 H15A 0.9700
C15 H15B 0.9700
C16 O16 1.404(2)
C16 N1 1.463(2)
C16 C17 1.532(2)
C16 H16 0.9800
C17 C20 1.546(2)
C17 H17A 0.9700
C17 H17B 0.9700
C18 C19 1.521(2)
C18 H18A 0.9600
C18 H18B 0.9600
C18 H18C 0.9600
C19 O19 1.443(2)
C19 C20 1.559(2)
C19 H19 0.9800
C20 C21 1.547(2)
C21 N4 1.485(2)
C21 H21 0.9800
O16 H16A 0.8200
O19 H19A 0.8200

loop_
_geom_torsion_atom_site_label_1
_geom_torsion_atom_site_label_2
_geom_torsion_atom_site_label_3
_geom_torsion_atom_site_label_4
_geom_torsion
N4 C5 C6 C7 -38.9(2)
N1 C2 C7 C8 2.40(19)
C21 C2 C7 C8 -174.18(15)
N1 C2 C7 C6 178.78(15)
C21 C2 C7 C6 2.2(3)
C5 C6 C7 C2 5.7(2)
C5 C6 C7 C8 -178.94(16)
C2 C7 C8 C9 176.43(18)
C6 C7 C8 C9 0.6(3)
C2 C7 C8 C13 -1.66(18)
C6 C7 C8 C13 -177.51(17)
C13 C8 C9 C10 -1.2(2)
C7 C8 C9 C10 -179.15(17)
C8 C9 C10 C11 -0.8(2)
C9 C10 C11 C12 2.0(3)
C10 C11 C12 C13 -1.0(3)
C11 C12 C13 N1 179.28(16)
C11 C12 C13 C8 -1.1(2)
C9 C8 C13 N1 -178.05(15)
C7 C8 C13 N1 0.36(17)
C9 C8 C13 C12 2.3(2)
C7 C8 C13 C12 -179.30(15)
N4 C3 C14 C15 -56.77(18)
C3 C14 C15 C20 57.03(18)
O16 C16 C17 C20 169.47(13)
N1 C16 C17 C20 45.90(18)
C14 C15 C20 C17 -170.80(13)
C14 C15 C20 C21 -53.99(17)
C14 C15 C20 C19 67.33(17)
C16 C17 C20 C15 57.64(18)
C16 C17 C20 C21 -61.38(17)
C16 C17 C20 C19 -177.01(13)
O19 C19 C20 C15 -78.97(17)
C18 C19 C20 C15 43.92(19)
O19 C19 C20 C17 156.69(13)
C18 C19 C20 C17 -80.42(17)
O19 C19 C20 C21 42.89(18)
C18 C19 C20 C21 165.77(14)
C7 C2 C21 N4 21.6(2)
N1 C2 C21 N4 -154.57(14)
C7 C2 C21 C20 147.08(16)
N1 C2 C21 C20 -29.1(2)
C15 C20 C21 N4 51.62(17)
C17 C20 C21 N4 172.30(13)
C19 C20 C21 N4 -72.76(16)
C15 C20 C21 C2 -71.83(16)
C17 C20 C21 C2 48.85(16)
C19 C20 C21 C2 163.79(13)
C7 C2 N1 C13 -2.21(18)
C21 C2 N1 C13 174.45(14)
C7 C2 N1 C16 -163.00(15)
C21 C2 N1 C16 13.7(2)
C12 C13 N1 C2 -179.31(17)
C8 C13 N1 C2 1.06(17)
C12 C13 N1 C16 -19.2(3)
C8 C13 N1 C16 161.16(15)
O16 C16 N1 C2 -144.28(15)
C17 C16 N1 C2 -20.0(2)
O16 C16 N1 C13 58.6(2)
C17 C16 N1 C13 -177.16(14)
C14 C3 N4 C5 178.89(13)
C14 C3 N4 C21 55.84(18)
C6 C5 N4 C3 -60.68(18)
C6 C5 N4 C21 64.63(18)
C2 C21 N4 C3 71.21(16)
C20 C21 N4 C3 -53.58(17)
C2 C21 N4 C5 -52.47(17)
C20 C21 N4 C5 -177.27(13)
